data_7045916
loop_
_publ_author_name
'Walewska, Ma\/lgorzata'
'Baumgartner, Judith'
'Marschner, Christoph'
'Albers, Lena'
'M\"uller, Thomas'

_publ_section_title
;
 Spirocyclic germanes via transannular insertion reactions of vinyl
 germylenes into Si-Si bonds.
;
_journal_issue 17
_journal_name_full 'Dalton transactions (Cambridge, England : 2003)'
_journal_page_first 5985
_journal_page_last 5996
_journal_paper_doi 10.1039/c8dt00315g
_journal_volume 47
_journal_year 2018
_chemical_formula_sum 'C32 H60 Ge Si8'
_chemical_formula_weight 742.11
_space_group_IT_number 14
_space_group_name_Hall '-P 2yn'
_space_group_name_H-M_alt 'P 1 21/n 1'
_symmetry_cell_setting monoclinic
_symmetry_space_group_name_Hall '-P 2yn'
_symmetry_space_group_name_H-M 'P 1 21/n 1'
_atom_sites_solution_hydrogens geom
_atom_sites_solution_primary direct
_atom_sites_solution_secondary difmap
_audit_creation_method SHELXL-97
_audit_update_record
;
2016-01-27 deposited with the CCDC.
2018-03-23 downloaded from the CCDC.
;
_cell_angle_alpha 90.00
_cell_angle_beta 98.49(3)
_cell_angle_gamma 90.00
_cell_formula_units_Z 4
_cell_length_a 9.7118(19)
_cell_length_b 27.874(6)
_cell_length_c 16.028(3)
_cell_measurement_reflns_used 12204
_cell_measurement_temperature 100(2)
_cell_measurement_theta_max 52.507
_cell_measurement_theta_min 4.597
_cell_volume 4291.3(15)
_computing_cell_refinement 'Bruker XSCANS'
_computing_data_collection 'Bruker XSCANS'
_computing_data_reduction 'Bruker SHELXTL'
_computing_molecular_graphics 'Bruker SHELXTL'
_computing_publication_material 'Bruker SHELXTL'
_computing_structure_refinement 'SHELXL-97 (Sheldrick, 1997)'
_computing_structure_solution 'SHELXS-97 (Sheldrick, 1990)'
_diffrn_ambient_temperature 100(2)
_diffrn_measured_fraction_theta_full 0.998
_diffrn_measured_fraction_theta_max 0.998
_diffrn_measurement_device_type 'SMART APEX'
_diffrn_measurement_method '\w scans'
_diffrn_radiation_monochromator graphite
_diffrn_radiation_source 'fine-focus sealed tube'
_diffrn_radiation_type MoK\a
_diffrn_radiation_wavelength 0.71073
_diffrn_reflns_av_R_equivalents 0.0543
_diffrn_reflns_av_sigmaI/netI 0.0515
_diffrn_reflns_limit_h_max 12
_diffrn_reflns_limit_h_min -12
_diffrn_reflns_limit_k_max 34
_diffrn_reflns_limit_k_min -34
_diffrn_reflns_limit_l_max 20
_diffrn_reflns_limit_l_min -20
_diffrn_reflns_number 34044
_diffrn_reflns_theta_full 26.37
_diffrn_reflns_theta_max 26.37
_diffrn_reflns_theta_min 1.46
_exptl_absorpt_coefficient_mu 0.957
_exptl_absorpt_correction_T_max 0.9104
_exptl_absorpt_correction_T_min 0.7623
_exptl_absorpt_correction_type multi-scan
_exptl_absorpt_process_details SADABS
_exptl_crystal_colour colorless
_exptl_crystal_density_diffrn 1.149
_exptl_crystal_density_method 'not measured'
_exptl_crystal_description plates
_exptl_crystal_F_000 1584
_exptl_crystal_size_max 0.30
_exptl_crystal_size_mid 0.15
_exptl_crystal_size_min 0.10
_platon_squeeze_details
;
;
_refine_diff_density_max 0.798
_refine_diff_density_min -0.766
_refine_diff_density_rms 0.106
_refine_ls_extinction_method none
_refine_ls_goodness_of_fit_ref 1.394
_refine_ls_hydrogen_treatment constr
_refine_ls_matrix_type full
_refine_ls_number_parameters 386
_refine_ls_number_reflns 8740
_refine_ls_number_restraints 0
_refine_ls_restrained_S_all 1.394
_refine_ls_R_factor_all 0.0933
_refine_ls_R_factor_gt 0.0871
_refine_ls_shift/su_max 0.000
_refine_ls_shift/su_mean 0.000
_refine_ls_structure_factor_coef Fsqd
_refine_ls_weighting_details 'calc w=1/[\s^2^(Fo^2^)+(0.0275P)^2^+15.7250P] where P=(Fo^2^+2Fc^2^)/3'
_refine_ls_weighting_scheme calc
_refine_ls_wR_factor_gt 0.1525
_refine_ls_wR_factor_ref 0.1548
_reflns_number_gt 8275
_reflns_number_total 8740
_reflns_threshold_expression >2sigma(I)
_cod_data_source_file c8dt00315g4.cif
_cod_data_source_block 1026j
_cod_depositor_comments 'Adding full bibliography for 7045912--7045917.cif.'
_cod_original_cell_volume 4291.5(15)
_cod_original_sg_symbol_H-M P2(1)/n
_cod_database_code 7045916

loop_
_symmetry_equiv_pos_as_xyz
'x, y, z'
'-x+1/2, y+1/2, -z+1/2'
'-x, -y, -z'
'x-1/2, -y-1/2, z-1/2'

loop_
_atom_site_label
_atom_site_type_symbol
_atom_site_fract_x
_atom_site_fract_y
_atom_site_fract_z
_atom_site_U_iso_or_equiv
_atom_site_adp_type
_atom_site_occupancy
_atom_site_symmetry_multiplicity
_atom_site_calc_flag
_atom_site_refinement_flags
Ge1 Ge 0.37634(5) 0.135301(18) 0.62430(3) 0.01166(13) Uani 1 1 d .
Si1 Si 0.49292(14) 0.06096(5) 0.65997(8) 0.0140(3) Uani 1 1 d .
Si2 Si 0.48133(14) 0.06005(5) 0.80394(8) 0.0140(3) Uani 1 1 d .
Si3 Si 0.24524(14) 0.07677(5) 0.81035(8) 0.0137(3) Uani 1 1 d .
Si4 Si 0.22608(15) 0.13002(5) 0.92125(9) 0.0194(3) Uani 1 1 d .
Si5 Si 0.12566(15) 0.00474(5) 0.82816(9) 0.0177(3) Uani 1 1 d .
Si6 Si 0.46961(14) 0.21610(5) 0.64093(8) 0.0152(3) Uani 1 1 d .
Si7 Si 0.69921(14) 0.23179(5) 0.70506(9) 0.0175(3) Uani 1 1 d .
Si8 Si 0.31889(15) 0.28137(5) 0.65530(9) 0.0207(3) Uani 1 1 d .
C1 C 0.3845(5) 0.01327(19) 0.5984(3) 0.0218(11) Uani 1 1 d .
H1A H 0.3848 0.0183 0.5379 0.033 Uiso 1 1 calc R
H1B H 0.2887 0.0150 0.6107 0.033 Uiso 1 1 calc R
H1C H 0.4235 -0.0184 0.6145 0.033 Uiso 1 1 calc R
C2 C 0.6703(5) 0.05837(19) 0.6274(3) 0.0215(11) Uani 1 1 d .
H2A H 0.7061 0.0255 0.6338 0.032 Uiso 1 1 calc R
H2B H 0.7332 0.0800 0.6630 0.032 Uiso 1 1 calc R
H2C H 0.6644 0.0683 0.5683 0.032 Uiso 1 1 calc R
C3 C 0.6023(5) 0.1079(2) 0.8544(3) 0.0245(12) Uani 1 1 d .
H3A H 0.5958 0.1097 0.9148 0.037 Uiso 1 1 calc R
H3B H 0.5761 0.1389 0.8279 0.037 Uiso 1 1 calc R
H3C H 0.6981 0.1001 0.8469 0.037 Uiso 1 1 calc R
C4 C 0.5328(6) 0.00285(19) 0.8631(3) 0.0216(11) Uani 1 1 d .
H4A H 0.6323 -0.0031 0.8634 0.032 Uiso 1 1 calc R
H4B H 0.4790 -0.0240 0.8353 0.032 Uiso 1 1 calc R
H4C H 0.5138 0.0058 0.9212 0.032 Uiso 1 1 calc R
C5 C 0.2974(9) 0.1004(2) 1.0223(4) 0.052(2) Uani 1 1 d .
H5A H 0.3071 0.1241 1.0679 0.078 Uiso 1 1 calc R
H5B H 0.3888 0.0866 1.0177 0.078 Uiso 1 1 calc R
H5C H 0.2340 0.0749 1.0346 0.078 Uiso 1 1 calc R
C6 C 0.0425(7) 0.1485(3) 0.9249(5) 0.050(2) Uani 1 1 d .
H6A H -0.0122 0.1204 0.9366 0.075 Uiso 1 1 calc R
H6B H 0.0028 0.1624 0.8704 0.075 Uiso 1 1 calc R
H6C H 0.0404 0.1724 0.9695 0.075 Uiso 1 1 calc R
C7 C 0.3305(7) 0.1855(2) 0.9079(4) 0.0357(15) Uani 1 1 d .
H7A H 0.2884 0.2130 0.9327 0.054 Uiso 1 1 calc R
H7B H 0.3313 0.1914 0.8477 0.054 Uiso 1 1 calc R
H7C H 0.4261 0.1811 0.9363 0.054 Uiso 1 1 calc R
C8 C 0.1941(6) -0.0299(2) 0.9260(4) 0.0328(14) Uani 1 1 d .
H8A H 0.1323 -0.0570 0.9321 0.049 Uiso 1 1 calc R
H8B H 0.1980 -0.0089 0.9754 0.049 Uiso 1 1 calc R
H8C H 0.2877 -0.0418 0.9218 0.049 Uiso 1 1 calc R
C9 C -0.0621(5) 0.0181(2) 0.8343(4) 0.0269(13) Uani 1 1 d .
H9A H -0.1019 0.0369 0.7848 0.040 Uiso 1 1 calc R
H9B H -0.0689 0.0365 0.8856 0.040 Uiso 1 1 calc R
H9C H -0.1136 -0.0121 0.8356 0.040 Uiso 1 1 calc R
C10 C 0.1325(6) -0.03431(19) 0.7338(3) 0.0239(12) Uani 1 1 d .
H10A H 0.0751 -0.0629 0.7377 0.036 Uiso 1 1 calc R
H10B H 0.2290 -0.0440 0.7318 0.036 Uiso 1 1 calc R
H10C H 0.0969 -0.0165 0.6824 0.036 Uiso 1 1 calc R
C11 C 0.1453(5) 0.10139(17) 0.7094(3) 0.0154(10) Uani 1 1 d .
H11 H 0.0473 0.0987 0.7074 0.019 Uiso 1 1 calc R
C12 C 0.1808(5) 0.12180(17) 0.6398(3) 0.0149(10) Uani 1 1 d .
C13 C 0.0718(5) 0.13256(18) 0.5666(3) 0.0171(10) Uani 1 1 d .
C14 C -0.0291(5) 0.0983(2) 0.5373(3) 0.0205(11) Uani 1 1 d .
H14 H -0.0290 0.0681 0.5649 0.025 Uiso 1 1 calc R
C15 C -0.1294(6) 0.1079(2) 0.4682(3) 0.0299(14) Uani 1 1 d .
H15 H -0.1966 0.0842 0.4485 0.036 Uiso 1 1 calc R
C16 C -0.1321(6) 0.1515(2) 0.4280(4) 0.0345(15) Uani 1 1 d .
H16 H -0.2013 0.1581 0.3811 0.041 Uiso 1 1 calc R
C17 C -0.0329(6) 0.1860(2) 0.4567(4) 0.0319(14) Uani 1 1 d .
H17 H -0.0347 0.2163 0.4295 0.038 Uiso 1 1 calc R
C18 C 0.0681(5) 0.17627(19) 0.5245(3) 0.0206(11) Uani 1 1 d .
H18 H 0.1365 0.1999 0.5427 0.025 Uiso 1 1 calc R
C19 C 0.4074(5) 0.15803(17) 0.5101(3) 0.0117(9) Uani 1 1 d .
C20 C 0.4664(5) 0.20143(18) 0.5255(3) 0.0167(10) Uani 1 1 d .
H20 H 0.5007 0.2214 0.4851 0.020 Uiso 1 1 calc R
C21 C 0.3830(5) 0.13274(17) 0.4279(3) 0.0150(10) Uani 1 1 d .
C22 C 0.2760(5) 0.09984(19) 0.4097(3) 0.0217(11) Uani 1 1 d .
H22 H 0.2200 0.0921 0.4516 0.026 Uiso 1 1 calc R
C23 C 0.2495(6) 0.0781(2) 0.3318(3) 0.0253(12) Uani 1 1 d .
H23 H 0.1741 0.0563 0.3201 0.030 Uiso 1 1 calc R
C24 C 0.3320(6) 0.0880(2) 0.2703(3) 0.0270(13) Uani 1 1 d .
H24 H 0.3131 0.0734 0.2163 0.032 Uiso 1 1 calc R
C25 C 0.4426(7) 0.1196(2) 0.2886(4) 0.0309(14) Uani 1 1 d .
H25 H 0.5014 0.1258 0.2475 0.037 Uiso 1 1 calc R
C26 C 0.4681(6) 0.14218(18) 0.3660(3) 0.0218(11) Uani 1 1 d .
H26 H 0.5432 0.1642 0.3774 0.026 Uiso 1 1 calc R
C27 C 0.8132(6) 0.1789(2) 0.6946(4) 0.0292(13) Uani 1 1 d .
H27A H 0.7965 0.1671 0.6363 0.044 Uiso 1 1 calc R
H27B H 0.7921 0.1534 0.7329 0.044 Uiso 1 1 calc R
H27C H 0.9111 0.1883 0.7089 0.044 Uiso 1 1 calc R
C28 C 0.7141(6) 0.2490(2) 0.8190(3) 0.0275(13) Uani 1 1 d .
H28A H 0.8126 0.2520 0.8429 0.041 Uiso 1 1 calc R
H28B H 0.6704 0.2243 0.8498 0.041 Uiso 1 1 calc R
H28C H 0.6671 0.2798 0.8240 0.041 Uiso 1 1 calc R
C29 C 0.1851(6) 0.2661(2) 0.7245(4) 0.0359(15) Uani 1 1 d .
H29A H 0.1186 0.2926 0.7237 0.054 Uiso 1 1 calc R
H29B H 0.2312 0.2608 0.7824 0.054 Uiso 1 1 calc R
H29C H 0.1355 0.2369 0.7035 0.054 Uiso 1 1 calc R
C30 C 0.7622(6) 0.2824(2) 0.6440(4) 0.0323(14) Uani 1 1 d .
H30A H 0.8601 0.2891 0.6657 0.049 Uiso 1 1 calc R
H30B H 0.7062 0.3111 0.6501 0.049 Uiso 1 1 calc R
H30C H 0.7536 0.2736 0.5843 0.049 Uiso 1 1 calc R
C31 C 0.4196(7) 0.3351(2) 0.7007(4) 0.0371(15) Uani 1 1 d .
H31A H 0.4855 0.3449 0.6630 0.056 Uiso 1 1 calc R
H31B H 0.4708 0.3270 0.7562 0.056 Uiso 1 1 calc R
H31C H 0.3552 0.3616 0.7064 0.056 Uiso 1 1 calc R
C32 C 0.2271(7) 0.3009(2) 0.5493(4) 0.0343(15) Uani 1 1 d .
H32A H 0.1689 0.3290 0.5562 0.052 Uiso 1 1 calc R
H32B H 0.1684 0.2747 0.5235 0.052 Uiso 1 1 calc R
H32C H 0.2960 0.3093 0.5128 0.052 Uiso 1 1 calc R

loop_
_atom_site_aniso_label
_atom_site_aniso_U_11
_atom_site_aniso_U_22
_atom_site_aniso_U_33
_atom_site_aniso_U_23
_atom_site_aniso_U_13
_atom_site_aniso_U_12
Ge1 0.0116(2) 0.0122(2) 0.0112(2) 0.0007(2) 0.00167(18) -0.0006(2)
Si1 0.0136(7) 0.0140(7) 0.0147(7) -0.0012(5) 0.0029(5) 0.0003(5)
Si2 0.0134(7) 0.0151(7) 0.0132(6) 0.0008(5) 0.0017(5) 0.0006(5)
Si3 0.0143(7) 0.0148(7) 0.0123(6) 0.0002(5) 0.0034(5) -0.0001(5)
Si4 0.0258(8) 0.0172(7) 0.0158(7) -0.0008(6) 0.0047(6) 0.0048(6)
Si5 0.0192(7) 0.0185(7) 0.0159(7) 0.0036(6) 0.0044(6) -0.0032(6)
Si6 0.0172(7) 0.0144(7) 0.0135(6) -0.0005(5) 0.0001(5) -0.0004(5)
Si7 0.0164(7) 0.0169(7) 0.0186(7) 0.0008(6) 0.0009(6) -0.0029(5)
Si8 0.0239(8) 0.0153(7) 0.0217(8) -0.0016(6) -0.0002(6) 0.0037(6)
C1 0.024(3) 0.019(3) 0.023(3) -0.006(2) 0.003(2) 0.001(2)
C2 0.018(3) 0.024(3) 0.025(3) -0.001(2) 0.010(2) -0.001(2)
C3 0.017(3) 0.028(3) 0.028(3) -0.004(2) 0.001(2) -0.001(2)
C4 0.023(3) 0.025(3) 0.017(3) 0.008(2) 0.003(2) 0.008(2)
C5 0.107(7) 0.027(3) 0.019(3) -0.003(3) -0.001(4) 0.022(4)
C6 0.029(4) 0.049(4) 0.073(5) -0.030(4) 0.013(3) 0.005(3)
C7 0.046(4) 0.019(3) 0.044(4) -0.009(3) 0.013(3) -0.007(3)
C8 0.035(3) 0.036(3) 0.027(3) 0.015(3) 0.002(3) -0.013(3)
C9 0.016(3) 0.033(3) 0.032(3) -0.005(3) 0.007(2) -0.004(2)
C10 0.029(3) 0.019(3) 0.025(3) -0.002(2) 0.008(2) -0.006(2)
C11 0.009(2) 0.017(2) 0.021(3) 0.003(2) 0.0031(19) -0.0010(19)
C12 0.012(2) 0.010(2) 0.023(3) -0.0034(19) 0.004(2) 0.0003(18)
C13 0.018(2) 0.021(3) 0.014(2) 0.001(2) 0.0061(19) 0.000(2)
C14 0.023(3) 0.027(3) 0.012(2) 0.003(2) 0.006(2) -0.006(2)
C15 0.018(3) 0.054(4) 0.018(3) 0.002(3) 0.001(2) -0.013(3)
C16 0.018(3) 0.063(4) 0.021(3) 0.010(3) -0.001(2) 0.002(3)
C17 0.024(3) 0.043(4) 0.030(3) 0.020(3) 0.005(2) 0.008(3)
C18 0.016(3) 0.019(3) 0.026(3) 0.000(2) 0.003(2) 0.005(2)
C19 0.009(2) 0.014(2) 0.013(2) 0.0034(18) 0.0025(18) 0.0008(18)
C20 0.021(3) 0.020(3) 0.008(2) 0.0041(19) 0.0021(19) 0.000(2)
C21 0.014(2) 0.016(2) 0.014(2) 0.000(2) -0.0003(19) 0.006(2)
C22 0.018(3) 0.023(3) 0.025(3) -0.004(2) 0.009(2) -0.003(2)
C23 0.023(3) 0.026(3) 0.027(3) -0.006(2) 0.003(2) -0.006(2)
C24 0.039(3) 0.024(3) 0.019(3) -0.006(2) 0.005(2) 0.002(2)
C25 0.042(4) 0.033(3) 0.022(3) -0.002(2) 0.018(3) -0.001(3)
C26 0.026(3) 0.015(3) 0.026(3) -0.001(2) 0.012(2) -0.006(2)
C27 0.020(3) 0.025(3) 0.044(4) 0.001(3) 0.010(3) -0.002(2)
C28 0.029(3) 0.029(3) 0.022(3) -0.003(2) -0.001(2) -0.001(2)
C29 0.033(3) 0.037(4) 0.039(4) 0.001(3) 0.013(3) 0.015(3)
C30 0.032(3) 0.027(3) 0.037(3) 0.011(3) 0.002(3) -0.009(3)
C31 0.039(4) 0.020(3) 0.048(4) -0.013(3) -0.007(3) 0.002(3)
C32 0.045(4) 0.019(3) 0.034(3) 0.002(3) -0.007(3) 0.008(3)

loop_
_atom_type_symbol
_atom_type_description
_atom_type_scat_dispersion_real
_atom_type_scat_dispersion_imag
_atom_type_scat_source
C C 0.0033 0.0016 'International Tables Vol C Tables 4.2.6.8 and 6.1.1.4'
H H 0.0000 0.0000 'International Tables Vol C Tables 4.2.6.8 and 6.1.1.4'
Si Si 0.0817 0.0704 'International Tables Vol C Tables 4.2.6.8 and 6.1.1.4'
Ge Ge 0.1547 1.8001 'International Tables Vol C Tables 4.2.6.8 and 6.1.1.4'

loop_
_geom_angle_atom_site_label_1
_geom_angle_atom_site_label_2
_geom_angle_atom_site_label_3
_geom_angle
C12 Ge1 C19 116.7(2)
C12 Ge1 Si1 103.51(14)
C19 Ge1 Si1 111.31(14)
C12 Ge1 Si6 120.67(14)
C19 Ge1 Si6 72.70(14)
Si1 Ge1 Si6 128.48(5)
C2 Si1 C1 107.0(2)
C2 Si1 Si2 117.20(18)
C1 Si1 Si2 114.01(18)
C2 Si1 Ge1 112.91(18)
C1 Si1 Ge1 106.16(17)
Si2 Si1 Ge1 98.98(6)
C3 Si2 C4 106.3(2)
C3 Si2 Si1 107.49(19)
C4 Si2 Si1 117.38(18)
C3 Si2 Si3 113.03(18)
C4 Si2 Si3 109.44(18)
Si1 Si2 Si3 103.35(7)
C11 Si3 Si4 109.35(16)
C11 Si3 Si2 114.50(16)
Si4 Si3 Si2 110.18(8)
C11 Si3 Si5 102.30(16)
Si4 Si3 Si5 110.59(7)
Si2 Si3 Si5 109.67(7)
C5 Si4 C6 109.3(4)
C5 Si4 C7 109.1(3)
C6 Si4 C7 108.1(3)
C5 Si4 Si3 108.6(2)
C6 Si4 Si3 112.4(2)
C7 Si4 Si3 109.3(2)
C10 Si5 C8 109.0(3)
C10 Si5 C9 107.9(3)
C8 Si5 C9 106.6(3)
C10 Si5 Si3 108.69(18)
C8 Si5 Si3 114.8(2)
C9 Si5 Si3 109.7(2)
C20 Si6 Si7 110.19(17)
C20 Si6 Si8 109.89(17)
Si7 Si6 Si8 111.97(7)
C20 Si6 Ge1 74.92(16)
Si7 Si6 Ge1 122.30(7)
Si8 Si6 Ge1 119.84(7)
C27 Si7 C30 107.7(3)
C27 Si7 C28 109.2(3)
C30 Si7 C28 109.4(3)
C27 Si7 Si6 110.49(19)
C30 Si7 Si6 105.9(2)
C28 Si7 Si6 113.9(2)
C31 Si8 C29 108.6(3)
C31 Si8 C32 105.6(3)
C29 Si8 C32 108.8(3)
C31 Si8 Si6 110.9(2)
C29 Si8 Si6 112.0(2)
C32 Si8 Si6 110.7(2)
C12 C11 Si3 134.7(4)
C11 C12 C13 120.0(4)
C11 C12 Ge1 123.5(4)
C13 C12 Ge1 116.4(3)
C18 C13 C14 118.0(5)
C18 C13 C12 121.5(5)
C14 C13 C12 120.5(4)
C15 C14 C13 120.6(5)
C16 C15 C14 120.5(5)
C15 C16 C17 119.5(5)
C18 C17 C16 120.1(5)
C17 C18 C13 121.3(5)
C20 C19 C21 126.7(4)
C20 C19 Ge1 103.6(3)
C21 C19 Ge1 129.6(3)
C19 C20 Si6 108.6(4)
C22 C21 C26 118.4(5)
C22 C21 C19 121.2(4)
C26 C21 C19 120.3(4)
C23 C22 C21 121.1(5)
C22 C23 C24 120.5(5)
C25 C24 C23 119.1(5)
C26 C25 C24 120.7(5)
C25 C26 C21 120.2(5)

loop_
_geom_bond_atom_site_label_1
_geom_bond_atom_site_label_2
_geom_bond_distance
Ge1 C12 1.987(5)
Ge1 C19 2.001(5)
Ge1 Si1 2.3899(15)
Ge1 Si6 2.4276(15)
Si1 C2 1.874(5)
Si1 C1 1.882(5)
Si1 Si2 2.3271(19)
Si2 C3 1.880(5)
Si2 C4 1.884(5)
Si2 Si3 2.3568(19)
Si3 C11 1.889(5)
Si3 Si4 2.3441(19)
Si3 Si5 2.358(2)
Si4 C5 1.858(6)
Si4 C6 1.865(6)
Si4 C7 1.879(6)
Si5 C10 1.873(5)
Si5 C8 1.878(6)
Si5 C9 1.878(5)
Si6 C20 1.891(5)
Si6 Si7 2.354(2)
Si6 Si8 2.367(2)
Si7 C27 1.867(6)
Si7 C30 1.871(6)
Si7 C28 1.873(6)
Si8 C31 1.876(6)
Si8 C29 1.878(6)
Si8 C32 1.880(6)
C11 C12 1.342(7)
C12 C13 1.490(7)
C13 C18 1.391(7)
C13 C14 1.399(7)
C14 C15 1.389(7)
C15 C16 1.374(9)
C16 C17 1.390(9)
C17 C18 1.379(7)
C19 C20 1.346(7)
C19 C21 1.483(6)
C21 C22 1.384(7)
C21 C26 1.407(7)
C22 C23 1.377(7)
C23 C24 1.387(8)
C24 C25 1.386(8)
C25 C26 1.380(8)

loop_
_geom_torsion_atom_site_label_1
_geom_torsion_atom_site_label_2
_geom_torsion_atom_site_label_3
_geom_torsion_atom_site_label_4
_geom_torsion
C12 Ge1 Si1 C2 166.6(2)
C19 Ge1 Si1 C2 40.5(2)
Si6 Ge1 Si1 C2 -43.9(2)
C12 Ge1 Si1 C1 49.7(2)
C19 Ge1 Si1 C1 -76.5(2)
Si6 Ge1 Si1 C1 -160.90(18)
C12 Ge1 Si1 Si2 -68.67(16)
C19 Ge1 Si1 Si2 165.15(15)
Si6 Ge1 Si1 Si2 80.76(8)
C2 Si1 Si2 C3 51.2(3)
C1 Si1 Si2 C3 177.3(3)
Ge1 Si1 Si2 C3 -70.45(19)
C2 Si1 Si2 C4 -68.5(3)
C1 Si1 Si2 C4 57.6(3)
Ge1 Si1 Si2 C4 169.8(2)
C2 Si1 Si2 Si3 170.9(2)
C1 Si1 Si2 Si3 -63.0(2)
Ge1 Si1 Si2 Si3 49.31(7)
C3 Si2 Si3 C11 100.9(3)
C4 Si2 Si3 C11 -140.8(2)
Si1 Si2 Si3 C11 -14.99(19)
C3 Si2 Si3 Si4 -22.8(2)
C4 Si2 Si3 Si4 95.48(19)
Si1 Si2 Si3 Si4 -138.72(7)
C3 Si2 Si3 Si5 -144.8(2)
C4 Si2 Si3 Si5 -26.5(2)
Si1 Si2 Si3 Si5 99.32(8)
C11 Si3 Si4 C5 170.0(3)
Si2 Si3 Si4 C5 -63.3(3)
Si5 Si3 Si4 C5 58.1(3)
C11 Si3 Si4 C6 48.9(3)
Si2 Si3 Si4 C6 175.6(3)
Si5 Si3 Si4 C6 -63.0(3)
C11 Si3 Si4 C7 -71.1(3)
Si2 Si3 Si4 C7 55.6(2)
Si5 Si3 Si4 C7 177.0(2)
C11 Si3 Si5 C10 59.2(3)
Si4 Si3 Si5 C10 175.6(2)
Si2 Si3 Si5 C10 -62.7(2)
C11 Si3 Si5 C8 -178.5(3)
Si4 Si3 Si5 C8 -62.1(2)
Si2 Si3 Si5 C8 59.6(2)
C11 Si3 Si5 C9 -58.6(3)
Si4 Si3 Si5 C9 57.8(2)
Si2 Si3 Si5 C9 179.5(2)
C12 Ge1 Si6 C20 -113.8(2)
C19 Ge1 Si6 C20 -2.6(2)
Si1 Ge1 Si6 C20 101.24(17)
C12 Ge1 Si6 Si7 141.52(18)
C19 Ge1 Si6 Si7 -107.20(16)
Si1 Ge1 Si6 Si7 -3.39(11)
C12 Ge1 Si6 Si8 -9.27(19)
C19 Ge1 Si6 Si8 102.01(15)
Si1 Ge1 Si6 Si8 -154.19(7)
C20 Si6 Si7 C27 -58.8(3)
Si8 Si6 Si7 C27 178.6(2)
Ge1 Si6 Si7 C27 25.7(2)
C20 Si6 Si7 C30 57.6(3)
Si8 Si6 Si7 C30 -65.0(2)
Ge1 Si6 Si7 C30 142.1(2)
C20 Si6 Si7 C28 177.9(3)
Si8 Si6 Si7 C28 55.2(2)
Ge1 Si6 Si7 C28 -97.6(2)
C20 Si6 Si8 C31 -114.4(3)
Si7 Si6 Si8 C31 8.4(3)
Ge1 Si6 Si8 C31 162.0(2)
C20 Si6 Si8 C29 124.1(3)
Si7 Si6 Si8 C29 -113.1(2)
Ge1 Si6 Si8 C29 40.5(2)
C20 Si6 Si8 C32 2.5(3)
Si7 Si6 Si8 C32 125.3(2)
Ge1 Si6 Si8 C32 -81.1(2)
Si4 Si3 C11 C12 106.3(5)
Si2 Si3 C11 C12 -17.9(6)
Si5 Si3 C11 C12 -136.5(5)
Si3 C11 C12 C13 173.4(4)
Si3 C11 C12 Ge1 -2.4(7)
C19 Ge1 C12 C11 172.4(4)
Si1 Ge1 C12 C11 49.7(4)
Si6 Ge1 C12 C11 -102.7(4)
C19 Ge1 C12 C13 -3.7(4)
Si1 Ge1 C12 C13 -126.3(3)
Si6 Ge1 C12 C13 81.3(4)
C11 C12 C13 C18 135.0(5)
Ge1 C12 C13 C18 -48.8(6)
C11 C12 C13 C14 -46.1(7)
Ge1 C12 C13 C14 130.0(4)
C18 C13 C14 C15 0.0(7)
C12 C13 C14 C15 -178.9(5)
C13 C14 C15 C16 -0.8(8)
C14 C15 C16 C17 0.5(9)
C15 C16 C17 C18 0.5(9)
C16 C17 C18 C13 -1.3(9)
C14 C13 C18 C17 1.0(8)
C12 C13 C18 C17 179.9(5)
C12 Ge1 C19 C20 119.8(3)
Si1 Ge1 C19 C20 -121.7(3)
Si6 Ge1 C19 C20 3.6(3)
C12 Ge1 C19 C21 -64.6(5)
Si1 Ge1 C19 C21 53.9(4)
Si6 Ge1 C19 C21 179.2(4)
C21 C19 C20 Si6 179.6(4)
Ge1 C19 C20 Si6 -4.6(4)
Si7 Si6 C20 C19 123.2(3)
Si8 Si6 C20 C19 -112.9(3)
Ge1 Si6 C20 C19 3.8(3)
C20 C19 C21 C22 -152.9(5)
Ge1 C19 C21 C22 32.4(7)
C20 C19 C21 C26 26.4(7)
Ge1 C19 C21 C26 -148.3(4)
C26 C21 C22 C23 -2.5(8)
C19 C21 C22 C23 176.8(5)
C21 C22 C23 C24 1.6(8)
C22 C23 C24 C25 0.7(9)
C23 C24 C25 C26 -2.0(9)
C24 C25 C26 C21 1.0(9)
C22 C21 C26 C25 1.2(8)
C19 C21 C26 C25 -178.1(5)

loop_
_platon_squeeze_void_nr
_platon_squeeze_void_average_x
_platon_squeeze_void_average_y
_platon_squeeze_void_average_z
_platon_squeeze_void_volume
_platon_squeeze_void_count_electrons
_platon_squeeze_void_content
1 0.119 0.012 0.461 11 1 ' '
2 0.381 0.512 0.039 11 1 ' '
3 0.619 0.488 0.961 11 1 ' '
4 0.881 0.988 0.539 11 1 ' '
